data_4342638
loop_
_publ_author_name
'Wu, Kui'
'Su, Xin'
'Pan, Shilie'
'Yang, Zhihua'

_publ_section_title
;
 Synthesis and Characterization of Mid-Infrared Transparency Compounds:
 Acentric BaHgS2 and Centric Ba8Hg4S5Se7.
;
_journal_issue 6
_journal_name_full 'Inorganic chemistry'
_journal_page_first 2772
_journal_page_last 2779
_journal_paper_doi 10.1021/ic502939g
_journal_volume 54
_journal_year 2015
_chemical_formula_sum 'Ba Hg S2'
_chemical_formula_weight 402.05
_chemical_name_systematic
; 
 ? 
;
_space_group_IT_number 26
_symmetry_cell_setting orthorhombic
_symmetry_space_group_name_Hall 'P 2c -2'
_symmetry_space_group_name_H-M 'P m c 21'
_atom_sites_solution_primary direct
_atom_sites_solution_secondary difmap
_audit_creation_method SHELXL-97
_cell_angle_alpha 90.00
_cell_angle_beta 90.00
_cell_angle_gamma 90.00
_cell_formula_units_Z 4
_cell_length_a 4.217(5)
_cell_length_b 14.409(16)
_cell_length_c 7.335(8)
_cell_measurement_reflns_used 888
_cell_measurement_temperature 296(2)
_cell_measurement_theta_max 27.58
_cell_measurement_theta_min 2.83
_cell_volume 445.7(9)
_computing_cell_refinement 'Bruker SMART'
_computing_data_collection 'Bruker SMART'
_computing_data_reduction 'Bruker SAINT'
_computing_molecular_graphics 'Bruker SHELXTL'
_computing_publication_material 'Bruker SHELXTL'
_computing_structure_refinement 'Bruker SHELXTL'
_computing_structure_solution 'Bruker SHELXTL'
_diffrn_ambient_temperature 296(2)
_diffrn_measured_fraction_theta_full 0.998
_diffrn_measured_fraction_theta_max 0.998
_diffrn_measurement_device_type 'CCD area detector'
_diffrn_measurement_method 'phi and omega scans'
_diffrn_radiation_monochromator graphite
_diffrn_radiation_source 'fine-focus sealed tube'
_diffrn_radiation_type MoK\a
_diffrn_radiation_wavelength 0.71073
_diffrn_reflns_av_R_equivalents 0.0413
_diffrn_reflns_av_sigmaI/netI 0.0621
_diffrn_reflns_limit_h_max 4
_diffrn_reflns_limit_h_min -5
_diffrn_reflns_limit_k_max 18
_diffrn_reflns_limit_k_min -15
_diffrn_reflns_limit_l_max 9
_diffrn_reflns_limit_l_min -9
_diffrn_reflns_number 2615
_diffrn_reflns_theta_full 27.61
_diffrn_reflns_theta_max 27.61
_diffrn_reflns_theta_min 2.83
_exptl_absorpt_coefficient_mu 43.906
_exptl_absorpt_correction_T_max 0.7456
_exptl_absorpt_correction_T_min 0.2821
_exptl_absorpt_correction_type multi-scan
_exptl_crystal_colour red
_exptl_crystal_density_diffrn 5.993
_exptl_crystal_description block
_exptl_crystal_F_000 672
_exptl_crystal_size_max 0.139
_exptl_crystal_size_mid 0.078
_exptl_crystal_size_min 0.052
_refine_diff_density_max 1.677
_refine_diff_density_min -2.363
_refine_diff_density_rms 0.354
_refine_ls_abs_structure_details 'Flack H D (1983), Acta Cryst. A39, 876-881'
_refine_ls_abs_structure_Flack 0.024(16)
_refine_ls_extinction_coef 0.00105(13)
_refine_ls_extinction_expression Fc^*^=kFc[1+0.001xFc^2^\l^3^/sin(2\q)]^-1/4^
_refine_ls_extinction_method SHELXL
_refine_ls_goodness_of_fit_ref 0.919
_refine_ls_matrix_type full
_refine_ls_number_parameters 50
_refine_ls_number_reflns 1156
_refine_ls_number_restraints 1
_refine_ls_restrained_S_all 0.918
_refine_ls_R_factor_all 0.0479
_refine_ls_R_factor_gt 0.0318
_refine_ls_shift/su_max 0.000
_refine_ls_shift/su_mean 0.000
_refine_ls_structure_factor_coef Fsqd
_refine_ls_weighting_details 'calc w=1/[\s^2^(Fo^2^)+(0.0093P)^2^+0.0000P] where P=(Fo^2^+2Fc^2^)/3'
_refine_ls_weighting_scheme calc
_refine_ls_wR_factor_gt 0.0537
_refine_ls_wR_factor_ref 0.0581
_reflns_number_gt 889
_reflns_number_total 1156
_reflns_threshold_expression >2sigma(I)
_cod_data_source_file BaHgS2.cif
_cod_data_source_block 2
_cod_depositor_comments
;
The following automatic conversions were performed:

'_symmetry_cell_setting' value 'Orthorhombic' changed to
'orthorhombic' according to
/usr/data/users/saulius/crontab/automatic-downloads/rss-feeds/ACS/lib/dictionaries/cif_core.dic
dictionary named 'cif_core.dic' version 2.4.2 from 2011-04-26.

Automatic conversion script
Id: cif_fix_values 3086 2015-02-26 13:12:21Z robertas 

 Adding full bibliography for 4342638--4342639.cif.
;
_cod_original_cell_volume 445.6(9)
_cod_original_sg_symbol_H-M 'Pmc2(1) '
_cod_database_code 4342638

loop_
_symmetry_equiv_pos_as_xyz
'x, y, z'
'-x, -y, z+1/2'
'x, -y, z+1/2'
'-x, y, z'

loop_
_atom_site_label
_atom_site_type_symbol
_atom_site_fract_x
_atom_site_fract_y
_atom_site_fract_z
_atom_site_U_iso_or_equiv
_atom_site_adp_type
_atom_site_occupancy
_atom_site_symmetry_multiplicity
_atom_site_calc_flag
_atom_site_refinement_flags
Hg1 Hg 1.0000 0.35912(5) 0.57091(12) 0.0234(3) Uani 1 2 d S
Hg2 Hg 1.0000 0.14896(6) 0.23694(12) 0.0219(3) Uani 1 2 d S
Ba1 Ba 0.5000 0.39795(8) 0.0728(2) 0.0143(3) Uani 1 2 d S
Ba2 Ba 0.5000 0.10900(8) -0.25053(19) 0.0151(3) Uani 1 2 d S
S1 S 1.0000 0.5164(3) 0.2971(7) 0.0134(10) Uani 1 2 d S
S2 S 1.0000 0.2372(3) -0.0319(7) 0.0155(10) Uani 1 2 d S
S3 S 0.5000 0.2780(3) 0.4599(7) 0.0172(11) Uani 1 2 d S
S4 S 1.0000 0.0318(3) 0.4590(7) 0.0149(10) Uani 1 2 d S

loop_
_atom_site_aniso_label
_atom_site_aniso_U_11
_atom_site_aniso_U_22
_atom_site_aniso_U_33
_atom_site_aniso_U_23
_atom_site_aniso_U_13
_atom_site_aniso_U_12
Hg1 0.0304(6) 0.0190(5) 0.0209(7) -0.0039(5) 0.000 0.000
Hg2 0.0289(6) 0.0185(4) 0.0183(7) 0.0042(5) 0.000 0.000
Ba1 0.0126(7) 0.0149(6) 0.0153(8) -0.0002(7) 0.000 0.000
Ba2 0.0139(7) 0.0150(6) 0.0165(9) -0.0001(7) 0.000 0.000
S1 0.017(2) 0.013(2) 0.011(3) 0.001(2) 0.000 0.000
S2 0.021(2) 0.015(2) 0.011(3) -0.001(2) 0.000 0.000
S3 0.019(2) 0.014(2) 0.018(3) -0.001(2) 0.000 0.000
S4 0.013(2) 0.017(2) 0.015(3) -0.001(2) 0.000 0.000

loop_
_atom_type_symbol
_atom_type_description
_atom_type_scat_dispersion_real
_atom_type_scat_dispersion_imag
_atom_type_scat_source
S S 0.1246 0.1234 'International Tables Vol C Tables 4.2.6.8 and 6.1.1.4'
Ba Ba -0.3244 2.2819 'International Tables Vol C Tables 4.2.6.8 and 6.1.1.4'
Hg Hg -2.3894 9.2266 'International Tables Vol C Tables 4.2.6.8 and 6.1.1.4'

loop_
_geom_angle_atom_site_label_1
_geom_angle_atom_site_label_2
_geom_angle_atom_site_label_3
_geom_angle
_geom_angle_site_symmetry_1
_geom_angle_site_symmetry_3
S1 Hg1 S3 123.68(10) 2_765 .
S1 Hg1 S3 123.68(10) 2_765 1_655
S3 Hg1 S3 111.90(19) . 1_655
S1 Hg1 S1 84.32(10) 2_765 .
S3 Hg1 S1 97.57(13) . .
S3 Hg1 S1 97.57(13) 1_655 .
S1 Hg1 Ba1 50.86(10) 2_765 2_765
S3 Hg1 Ba1 145.31(11) . 2_765
S3 Hg1 Ba1 88.12(12) 1_655 2_765
S1 Hg1 Ba1 50.30(9) . 2_765
S1 Hg1 Ba1 50.86(10) 2_765 2_665
S3 Hg1 Ba1 88.12(12) . 2_665
S3 Hg1 Ba1 145.31(11) 1_655 2_665
S1 Hg1 Ba1 50.30(9) . 2_665
Ba1 Hg1 Ba1 62.12(8) 2_765 2_665
S4 Hg2 S2 166.78(17) . .
S1 Ba1 S1 83.33(15) 2_664 2_764
S1 Ba1 S1 124.27(8) 2_664 .
S1 Ba1 S1 71.31(8) 2_764 .
S1 Ba1 S1 71.31(8) 2_664 1_455
S1 Ba1 S1 124.27(8) 2_764 1_455
S1 Ba1 S1 83.30(15) . 1_455
S1 Ba1 S2 72.12(12) 2_664 1_455
S1 Ba1 S2 124.20(13) 2_764 1_455
S1 Ba1 S2 160.81(13) . 1_455
S1 Ba1 S2 94.33(11) 1_455 1_455
S1 Ba1 S2 124.20(13) 2_664 .
S1 Ba1 S2 72.12(12) 2_764 .
S1 Ba1 S2 94.33(11) . .
S1 Ba1 S2 160.81(13) 1_455 .
S2 Ba1 S2 81.65(14) 1_455 .
S1 Ba1 S3 138.34(8) 2_664 .
S1 Ba1 S3 138.34(8) 2_764 .
S1 Ba1 S3 80.61(12) . .
S1 Ba1 S3 80.61(12) 1_455 .
S2 Ba1 S3 80.21(11) 1_455 .
S2 Ba1 S3 80.21(11) . .
S1 Ba1 Hg1 90.43(10) 2_664 2_764
S1 Ba1 Hg1 47.27(9) 2_764 2_764
S1 Ba1 Hg1 36.68(9) . 2_764
S1 Ba1 Hg1 83.33(10) 1_455 2_764
S2 Ba1 Hg1 162.12(9) 1_455 2_764
S2 Ba1 Hg1 106.09(10) . 2_764
S3 Ba1 Hg1 116.64(8) . 2_764
S1 Ba1 Hg1 47.27(9) 2_664 2_664
S1 Ba1 Hg1 90.43(10) 2_764 2_664
S1 Ba1 Hg1 83.33(10) . 2_664
S1 Ba1 Hg1 36.68(9) 1_455 2_664
S2 Ba1 Hg1 106.09(10) 1_455 2_664
S2 Ba1 Hg1 162.12(9) . 2_664
S3 Ba1 Hg1 116.64(8) . 2_664
Hg1 Ba1 Hg1 62.12(8) 2_764 2_664
S1 Ba1 Ba1 131.66(8) 2_664 1_655
S1 Ba1 Ba1 48.34(8) 2_764 1_655
S1 Ba1 Ba1 48.35(7) . 1_655
S1 Ba1 Ba1 131.65(7) 1_455 1_655
S2 Ba1 Ba1 130.82(7) 1_455 1_655
S2 Ba1 Ba1 49.18(7) . 1_655
S3 Ba1 Ba1 90.0 . 1_655
Hg1 Ba1 Ba1 58.94(4) 2_764 1_655
Hg1 Ba1 Ba1 121.06(4) 2_664 1_655
S1 Ba1 Ba1 48.34(8) 2_664 1_455
S1 Ba1 Ba1 131.66(8) 2_764 1_455
S1 Ba1 Ba1 131.65(7) . 1_455
S1 Ba1 Ba1 48.35(7) 1_455 1_455
S2 Ba1 Ba1 49.18(7) 1_455 1_455
S2 Ba1 Ba1 130.82(7) . 1_455
S3 Ba1 Ba1 90.0 . 1_455
Hg1 Ba1 Ba1 121.06(4) 2_764 1_455
Hg1 Ba1 Ba1 58.94(4) 2_664 1_455
Ba1 Ba1 Ba1 180.0 1_655 1_455
S1 Ba1 Ba1 104.72(11) 2_664 2_665
S1 Ba1 Ba1 104.72(11) 2_764 2_665
S1 Ba1 Ba1 42.18(8) . 2_665
S1 Ba1 Ba1 42.18(8) 1_455 2_665
S2 Ba1 Ba1 129.44(8) 1_455 2_665
S2 Ba1 Ba1 129.44(8) . 2_665
S3 Ba1 Ba1 70.06(12) . 2_665
Hg1 Ba1 Ba1 57.78(6) 2_764 2_665
Hg1 Ba1 Ba1 57.78(6) 2_664 2_665
Ba1 Ba1 Ba1 90.0 1_655 2_665
Ba1 Ba1 Ba1 90.0 1_455 2_665
S4 Ba2 S4 82.52(15) 1_454 1_554
S4 Ba2 S2 163.83(12) 1_454 .
S4 Ba2 S2 95.70(11) 1_554 .
S4 Ba2 S2 95.70(11) 1_454 1_455
S4 Ba2 S2 163.83(12) 1_554 1_455
S2 Ba2 S2 81.52(14) . 1_455
S4 Ba2 S3 79.87(12) 1_454 1_554
S4 Ba2 S3 79.87(12) 1_554 1_554
S2 Ba2 S3 83.99(12) . 1_554
S2 Ba2 S3 83.99(12) 1_455 1_554
S4 Ba2 S4 71.08(8) 1_454 2_654
S4 Ba2 S4 121.13(8) 1_554 2_654
S2 Ba2 S4 122.46(14) . 2_654
S2 Ba2 S4 72.77(12) 1_455 2_654
S3 Ba2 S4 140.20(7) 1_554 2_654
S4 Ba2 S4 121.13(8) 1_454 2_754
S4 Ba2 S4 71.08(8) 1_554 2_754
S2 Ba2 S4 72.77(12) . 2_754
S2 Ba2 S4 122.46(14) 1_455 2_754
S3 Ba2 S4 140.20(7) 1_554 2_754
S4 Ba2 S4 79.27(14) 2_654 2_754
S4 Ba2 Ba2 131.26(7) 1_454 1_655
S4 Ba2 Ba2 48.74(7) 1_554 1_655
S2 Ba2 Ba2 49.24(7) . 1_655
S2 Ba2 Ba2 130.76(7) 1_455 1_655
S3 Ba2 Ba2 90.0 1_554 1_655
S4 Ba2 Ba2 129.64(7) 2_654 1_655
S4 Ba2 Ba2 50.36(7) 2_754 1_655
S4 Ba2 Ba2 48.74(7) 1_454 1_455
S4 Ba2 Ba2 131.26(7) 1_554 1_455
S2 Ba2 Ba2 130.76(7) . 1_455
S2 Ba2 Ba2 49.24(7) 1_455 1_455
S3 Ba2 Ba2 90.0 1_554 1_455
S4 Ba2 Ba2 50.36(7) 2_654 1_455
S4 Ba2 Ba2 129.64(7) 2_754 1_455
Ba2 Ba2 Ba2 180.0 1_655 1_455
S4 Ba2 Ba1 129.21(8) 1_454 .
S4 Ba2 Ba1 129.21(8) 1_554 .
S2 Ba2 Ba1 42.03(7) . .
S2 Ba2 Ba1 42.03(7) 1_455 .
S3 Ba2 Ba1 70.76(12) 1_554 .
S4 Ba2 Ba1 107.65(11) 2_654 .
S4 Ba2 Ba1 107.65(11) 2_754 .
Ba2 Ba2 Ba1 90.0 1_655 .
Ba2 Ba2 Ba1 90.0 1_455 .
S4 Ba2 Ba2 42.91(7) 1_454 2_654
S4 Ba2 Ba2 42.91(7) 1_554 2_654
S2 Ba2 Ba2 138.52(7) . 2_654
S2 Ba2 Ba2 138.52(7) 1_455 2_654
S3 Ba2 Ba2 89.48(12) 1_554 2_654
S4 Ba2 Ba2 87.35(11) 2_654 2_654
S4 Ba2 Ba2 87.35(11) 2_754 2_654
Ba2 Ba2 Ba2 90.0 1_655 2_654
Ba2 Ba2 Ba2 90.0 1_455 2_654
Ba1 Ba2 Ba2 160.25(3) . 2_654
S4 Ba2 Ba2 106.25(11) 1_454 2_655
S4 Ba2 Ba2 106.25(11) 1_554 2_655
S2 Ba2 Ba2 89.71(11) . 2_655
S2 Ba2 Ba2 89.71(11) 1_455 2_655
S3 Ba2 Ba2 171.67(9) 1_554 2_655
S4 Ba2 Ba2 41.19(7) 2_654 2_655
S4 Ba2 Ba2 41.19(7) 2_754 2_655
Ba2 Ba2 Ba2 90.0 1_655 2_655
Ba2 Ba2 Ba2 90.0 1_455 2_655
Ba1 Ba2 Ba2 100.91(9) . 2_655
Ba2 Ba2 Ba2 98.84(10) 2_654 2_655
Hg1 S1 Hg1 178.8(2) 2_764 .
Hg1 S1 Ba1 98.47(13) 2_764 2_765
Hg1 S1 Ba1 82.43(13) . 2_765
Hg1 S1 Ba1 98.47(13) 2_764 2_665
Hg1 S1 Ba1 82.43(13) . 2_665
Ba1 S1 Ba1 83.33(15) 2_765 2_665
Hg1 S1 Ba1 92.46(15) 2_764 .
Hg1 S1 Ba1 86.63(12) . .
Ba1 S1 Ba1 169.05(16) 2_765 .
Ba1 S1 Ba1 95.64(8) 2_665 .
Hg1 S1 Ba1 92.46(15) 2_764 1_655
Hg1 S1 Ba1 86.63(12) . 1_655
Ba1 S1 Ba1 95.64(8) 2_765 1_655
Ba1 S1 Ba1 169.05(16) 2_665 1_655
Ba1 S1 Ba1 83.30(15) . 1_655
Hg2 S2 Ba1 100.89(14) . 1_655
Hg2 S2 Ba1 100.89(14) . .
Ba1 S2 Ba1 81.65(14) 1_655 .
Hg2 S2 Ba2 96.17(14) . .
Ba1 S2 Ba2 162.93(17) 1_655 .
Ba1 S2 Ba2 95.87(8) . .
Hg2 S2 Ba2 96.17(14) . 1_655
Ba1 S2 Ba2 95.87(8) 1_655 1_655
Ba1 S2 Ba2 162.93(17) . 1_655
Ba2 S2 Ba2 81.52(14) . 1_655
Hg1 S3 Hg1 111.90(19) . 1_455
Hg1 S3 Ba2 97.82(14) . 1_556
Hg1 S3 Ba2 97.82(14) 1_455 1_556
Hg1 S3 Ba1 91.97(13) . .
Hg1 S3 Ba1 91.97(13) 1_455 .
Ba2 S3 Ba1 162.43(16) 1_556 .
Hg2 S4 Ba2 102.27(14) . 1_656
Hg2 S4 Ba2 102.27(14) . 1_556
Ba2 S4 Ba2 82.52(15) 1_656 1_556
Hg2 S4 Ba2 96.83(16) . 2_655
Ba2 S4 Ba2 160.75(16) 1_656 2_655
Ba2 S4 Ba2 95.90(8) 1_556 2_655
Hg2 S4 Ba2 96.83(16) . 2_755
Ba2 S4 Ba2 95.90(8) 1_656 2_755
Ba2 S4 Ba2 160.75(16) 1_556 2_755
Ba2 S4 Ba2 79.27(14) 2_655 2_755

loop_
_geom_bond_atom_site_label_1
_geom_bond_atom_site_label_2
_geom_bond_distance
_geom_bond_site_symmetry_2
Hg1 S1 2.443(5) 2_765
Hg1 S3 2.544(3) .
Hg1 S3 2.544(3) 1_655
Hg1 S1 3.028(5) .
Hg1 Ba1 4.086(4) 2_765
Hg1 Ba1 4.086(4) 2_665
Hg2 S4 2.346(5) .
Hg2 S2 2.346(5) .
Ba1 S1 3.172(5) 2_664
Ba1 S1 3.172(5) 2_764
Ba1 S1 3.172(4) .
Ba1 S1 3.172(4) 1_455
Ba1 S2 3.225(4) 1_455
Ba1 S2 3.225(4) .
Ba1 S3 3.324(6) .
Ba1 Hg1 4.086(4) 2_764
Ba1 Hg1 4.086(4) 2_664
Ba1 Ba1 4.217(5) 1_655
Ba1 Ba1 4.217(5) 1_455
Ba1 Ba1 4.701(4) 2_665
Ba2 S4 3.197(5) 1_454
Ba2 S4 3.197(5) 1_554
Ba2 S2 3.229(4) .
Ba2 S2 3.229(4) 1_455
Ba2 S3 3.231(6) 1_554
Ba2 S4 3.305(4) 2_654
Ba2 S4 3.305(4) 2_754
Ba2 Ba2 4.217(5) 1_655
Ba2 Ba2 4.217(5) 1_455
Ba2 Ba2 4.829(4) 2_654
Ba2 Ba2 4.829(4) 2_655
S1 Hg1 2.443(5) 2_764
S1 Ba1 3.172(5) 2_765
S1 Ba1 3.172(5) 2_665
S1 Ba1 3.172(4) 1_655
S2 Ba1 3.225(4) 1_655
S2 Ba2 3.229(4) 1_655
S3 Hg1 2.544(3) 1_455
S3 Ba2 3.231(6) 1_556
S4 Ba2 3.197(5) 1_656
S4 Ba2 3.197(5) 1_556
S4 Ba2 3.305(4) 2_655
S4 Ba2 3.305(4) 2_755
